data_1557312
loop_
_publ_author_name
'Steinbiss, Michael'
'Maczka, Michael'
'Langewald, Juergen'
'London, Brecht'
'Vallinayagam, Ramakrishnan'
'Jones, Peter G.'
'Bastiaans, Harold'
'Schulz, Stefan'

_publ_section_title
;
 Sigillins from Springtails Are Potent Natural Insecticides.
;
_journal_issue 2
_journal_name_full 'Journal of natural products'
_journal_page_first 468
_journal_page_last 472
_journal_paper_doi 10.1021/acs.jnatprod.9b01013
_journal_volume 83
_journal_year 2020
_chemical_absolute_configuration ad
_chemical_formula_sum 'C12 H14 Cl6 O5'
_chemical_formula_weight 450.93
_chemical_name_common 'Sigillin F'
_space_group_crystal_system tetragonal
_space_group_IT_number 76
_space_group_name_Hall 'P 4w'
_space_group_name_H-M_alt 'P 41'
_atom_sites_solution_hydrogens mixed
_atom_sites_solution_primary direct
_atom_sites_solution_secondary difmap
_audit_creation_method SHELXL-2017/1
_cell_angle_alpha 90
_cell_angle_beta 90
_cell_angle_gamma 90
_cell_formula_units_Z 4
_cell_length_a 8.98338(13)
_cell_length_b 8.98338(13)
_cell_length_c 20.8299(7)
_cell_measurement_reflns_used 18473
_cell_measurement_temperature 100(2)
_cell_measurement_theta_max 75.9580
_cell_measurement_theta_min 4.9060
_cell_volume 1681.00(7)
_computing_cell_refinement 'CrysAlisPro 1.171.38.43c (Rigaku OD, 2015)'
_computing_data_collection 'CrysAlisPro 1.171.38.43c (Rigaku OD, 2015)'
_computing_data_reduction 'CrysAlisPro 1.171.38.43c (Rigaku OD, 2015)'
_computing_molecular_graphics 'Siemens XP'
_computing_publication_material SHELXL-2017
_computing_structure_refinement 'SHELXL-2017/1 (Sheldrick, 2017)'
_computing_structure_solution 'SHELXS-97 (Sheldrick, 1990)'
_diffrn_ambient_temperature 100(2)
_diffrn_detector_area_resol_mean 10.3543
_diffrn_measured_fraction_theta_full 1.000
_diffrn_measured_fraction_theta_max 0.997
_diffrn_measurement_device_type 'Oxford Diffraction Xcalibur, Atlas, Nova'
_diffrn_measurement_method '\w scans'
_diffrn_radiation_type CuK\a
_diffrn_radiation_wavelength 1.54184
_diffrn_reflns_av_R_equivalents 0.0639
_diffrn_reflns_av_unetI/netI 0.0304
_diffrn_reflns_Laue_measured_fraction_full 1.000
_diffrn_reflns_Laue_measured_fraction_max 0.997
_diffrn_reflns_limit_h_max 11
_diffrn_reflns_limit_h_min -11
_diffrn_reflns_limit_k_max 11
_diffrn_reflns_limit_k_min -11
_diffrn_reflns_limit_l_max 25
_diffrn_reflns_limit_l_min -26
_diffrn_reflns_number 34679
_diffrn_reflns_point_group_measured_fraction_full 0.986
_diffrn_reflns_point_group_measured_fraction_max 0.980
_diffrn_reflns_theta_full 75.000
_diffrn_reflns_theta_max 76.276
_diffrn_reflns_theta_min 4.923
_diffrn_source 'micro-focus sealed X-ray tube'
_exptl_absorpt_coefficient_mu 9.530
_exptl_absorpt_correction_T_max 1.00000
_exptl_absorpt_correction_T_min 0.54528
_exptl_absorpt_correction_type multi-scan
_exptl_absorpt_process_details
;
CrysAlisPro 1.171.38.43c (Rigaku Oxford Diffraction, 2015)
Empirical absorption correction using spherical harmonics,
 implemented in SCALE3 ABSPACK scaling algorithm.
;
_exptl_crystal_colour colourless
_exptl_crystal_density_diffrn 1.782
_exptl_crystal_density_method 'not measured'
_exptl_crystal_description prism
_exptl_crystal_F_000 912
_exptl_crystal_size_max 0.150
_exptl_crystal_size_mid 0.060
_exptl_crystal_size_min 0.040
_refine_diff_density_max 0.220
_refine_diff_density_min -0.220
_refine_diff_density_rms 0.050
_refine_ls_abs_structure_details
;
 Flack x determined using 1528 quotients [(I+)-(I-)]/[(I+)+(I-)]
 (Parsons, Flack and Wagner, Acta Cryst. B69 (2013) 249-259).
;
_refine_ls_abs_structure_Flack -0.024(7)
_refine_ls_extinction_method none
_refine_ls_goodness_of_fit_ref 1.064
_refine_ls_hydrogen_treatment mixed
_refine_ls_matrix_type full
_refine_ls_number_parameters 221
_refine_ls_number_reflns 3471
_refine_ls_number_restraints 4
_refine_ls_restrained_S_all 1.063
_refine_ls_R_factor_all 0.0247
_refine_ls_R_factor_gt 0.0227
_refine_ls_shift/su_max 0.000
_refine_ls_shift/su_mean 0.000
_refine_ls_structure_factor_coef Fsqd
_refine_ls_weighting_details 'w=1/[\s^2^(Fo^2^)+(0.0263P)^2^+0.1990P] where P=(Fo^2^+2Fc^2^)/3'
_refine_ls_weighting_scheme calc
_refine_ls_wR_factor_gt 0.0509
_refine_ls_wR_factor_ref 0.0520
_reflns_Friedel_coverage 0.912
_reflns_Friedel_fraction_full 0.971
_reflns_Friedel_fraction_max 0.963
_reflns_number_gt 3336
_reflns_number_total 3471
_reflns_threshold_expression 'I > 2\s(I)'
_cod_data_source_file np9b01013_si_001.cif
_cod_data_source_block match
_cod_depositor_comments 'Adding full bibliography for 1557311--1557312.cif.'
_cod_original_cell_volume 1680.99(7)
_cod_database_code 1557312
_shelx_shelxl_version_number 2017/1
_shelx_space_group_comment
;
The symmetry employed for this shelxl refinement is uniquely defined
by the following loop, which should always be used as a source of
symmetry information in preference to the above space-group names.
They are only intended as comments.
;
_shelx_estimated_absorpt_t_min 0.329
_shelx_estimated_absorpt_t_max 0.702

loop_
_space_group_symop_operation_xyz
'x, y, z'
'-x, -y, z+1/2'
'-y, x, z+1/4'
'y, -x, z+3/4'

loop_
_atom_site_label
_atom_site_type_symbol
_atom_site_fract_x
_atom_site_fract_y
_atom_site_fract_z
_atom_site_U_iso_or_equiv
_atom_site_adp_type
_atom_site_occupancy
_atom_site_site_symmetry_order
_atom_site_calc_flag
_atom_site_refinement_flags_posn
_atom_site_refinement_flags_adp
_atom_site_refinement_flags_occupancy
_atom_site_disorder_assembly
_atom_site_disorder_group
C1 C 0.1352(3) 0.1893(3) 0.16416(16) 0.0166(5) Uani 1 1 d . . . . .
C2 C 0.1318(3) -0.0172(3) 0.24017(16) 0.0167(6) Uani 1 1 d . . . . .
H2 H 0.101899 0.031672 0.281337 0.020 Uiso 1 1 calc R U . . .
C3 C 0.3022(3) -0.0298(3) 0.23964(16) 0.0168(6) Uani 1 1 d . . . . .
H3A H 0.340703 -0.006096 0.282992 0.020 Uiso 1 1 calc R U . . .
H3B H 0.330392 -0.133744 0.229625 0.020 Uiso 1 1 calc R U . . .
C3A C 0.3750(3) 0.0737(3) 0.19101(15) 0.0150(5) Uani 1 1 d . . . . .
C4 C 0.5433(3) 0.0919(3) 0.20428(15) 0.0170(6) Uani 1 1 d . . . . .
H4 H 0.592851 -0.006685 0.197858 0.020 Uiso 1 1 calc R U . . .
C5 C 0.6146(3) 0.2049(3) 0.15875(16) 0.0176(6) Uani 1 1 d . . . . .
H5A H 0.610386 0.167089 0.114145 0.021 Uiso 1 1 calc R U . . .
H5B H 0.720436 0.219507 0.170421 0.021 Uiso 1 1 calc R U . . .
C6 C 0.5314(3) 0.3532(3) 0.16330(16) 0.0167(5) Uani 1 1 d . . . . .
H6 H 0.526881 0.379244 0.209942 0.020 Uiso 1 1 calc R U . . .
C7 C 0.3696(3) 0.3326(3) 0.14096(16) 0.0157(5) Uani 1 1 d . . . . .
H7 H 0.317467 0.430925 0.141120 0.019 Uiso 1 1 calc R U . . .
C7A C 0.2909(3) 0.2249(3) 0.18836(15) 0.0146(5) Uani 1 1 d . . . . .
C8 C 0.2700(3) 0.3025(3) 0.25366(15) 0.0187(6) Uani 1 1 d . . . . .
H8A H 0.232921 0.403855 0.246798 0.028 Uiso 1 1 calc R U . . .
H8B H 0.365643 0.306567 0.276223 0.028 Uiso 1 1 calc R U . . .
H8C H 0.198112 0.246483 0.279522 0.028 Uiso 1 1 calc R U . . .
C9 C 0.6146(3) 0.4819(3) 0.12984(16) 0.0180(6) Uani 1 1 d . . . . .
C10 C 0.0542(3) -0.1697(3) 0.23697(16) 0.0178(6) Uani 1 1 d . . . . .
O1 O 0.0657(2) 0.2636(2) 0.12609(12) 0.0225(5) Uani 1 1 d . . . . .
O2 O 0.0673(2) 0.0667(2) 0.18822(12) 0.0186(4) Uani 1 1 d . . . . .
O3 O 0.3704(2) 0.2731(2) 0.07722(11) 0.0186(4) Uani 1 1 d D . . . .
H03 H 0.298(4) 0.313(4) 0.057(2) 0.017(9) Uiso 1 1 d D . . . .
O4 O 0.3613(2) -0.0004(2) 0.13006(11) 0.0177(4) Uani 1 1 d D . . . .
H04 H 0.379(5) 0.062(4) 0.1002(19) 0.027(11) Uiso 1 1 d D . . . .
O5 O 0.5695(3) 0.1399(2) 0.26931(12) 0.0217(4) Uani 1 1 d D . . . .
H05 H 0.615(6) 0.075(6) 0.292(3) 0.055(17) Uiso 1 1 d D . . . .
Cl1 Cl 0.64584(8) 0.45445(7) 0.04690(4) 0.02108(15) Uani 1 1 d . . . . .
Cl2 Cl 0.51231(8) 0.65221(7) 0.13952(4) 0.01867(14) Uani 1 1 d . . . . .
Cl3 Cl 0.79130(7) 0.50723(8) 0.16720(4) 0.02275(15) Uani 1 1 d . . . . .
Cl4 Cl 0.09920(7) -0.26531(8) 0.16494(4) 0.02346(16) Uani 1 1 d . . . . .
Cl5 Cl 0.11644(8) -0.27683(8) 0.30315(4) 0.02554(16) Uani 1 1 d . . . . .
Cl6 Cl -0.14096(7) -0.14731(8) 0.24234(4) 0.02384(16) Uani 1 1 d . . . . .

loop_
_atom_site_aniso_label
_atom_site_aniso_U_11
_atom_site_aniso_U_22
_atom_site_aniso_U_33
_atom_site_aniso_U_23
_atom_site_aniso_U_13
_atom_site_aniso_U_12
C1 0.0145(12) 0.0165(12) 0.0188(15) 0.0017(11) 0.0020(11) 0.0002(9)
C2 0.0172(12) 0.0138(12) 0.0192(16) 0.0028(11) -0.0021(11) -0.0002(9)
C3 0.0163(12) 0.0157(12) 0.0183(16) 0.0018(11) -0.0021(11) -0.0016(10)
C3A 0.0147(12) 0.0141(11) 0.0163(15) -0.0022(10) -0.0014(10) 0.0002(9)
C4 0.0167(12) 0.0156(12) 0.0186(16) -0.0007(11) -0.0048(11) 0.0003(9)
C5 0.0146(11) 0.0169(12) 0.0213(17) 0.0002(11) -0.0007(11) -0.0018(9)
C6 0.0155(12) 0.0170(12) 0.0175(15) 0.0003(11) -0.0008(11) 0.0001(10)
C7 0.0159(12) 0.0141(11) 0.0170(15) -0.0007(11) 0.0002(11) 0.0004(9)
C7A 0.0147(12) 0.0129(11) 0.0161(15) 0.0005(10) 0.0009(10) 0.0019(9)
C8 0.0204(12) 0.0155(12) 0.0202(17) -0.0026(11) 0.0035(11) -0.0013(10)
C9 0.0170(12) 0.0177(12) 0.0192(17) -0.0027(11) 0.0011(11) -0.0004(10)
C10 0.0162(11) 0.0163(12) 0.0209(17) 0.0028(11) 0.0006(11) -0.0016(9)
O1 0.0166(9) 0.0249(10) 0.0260(14) 0.0116(9) -0.0012(8) 0.0011(8)
O2 0.0154(9) 0.0168(9) 0.0234(12) 0.0075(8) -0.0034(8) -0.0009(7)
O3 0.0169(9) 0.0227(10) 0.0161(11) 0.0014(8) -0.0028(8) -0.0018(8)
O4 0.0187(9) 0.0172(9) 0.0172(12) -0.0030(8) -0.0019(8) -0.0008(7)
O5 0.0233(10) 0.0213(10) 0.0204(12) 0.0013(9) -0.0086(9) -0.0017(8)
Cl1 0.0231(3) 0.0222(3) 0.0180(4) -0.0025(3) 0.0051(3) -0.0046(2)
Cl2 0.0219(3) 0.0151(3) 0.0189(3) 0.0004(2) 0.0023(3) -0.0008(2)
Cl3 0.0171(3) 0.0229(3) 0.0283(4) -0.0018(3) -0.0019(3) -0.0054(2)
Cl4 0.0207(3) 0.0231(3) 0.0266(4) -0.0064(3) 0.0022(3) -0.0035(2)
Cl5 0.0252(3) 0.0232(3) 0.0282(4) 0.0116(3) 0.0002(3) -0.0008(3)
Cl6 0.0152(3) 0.0225(3) 0.0338(5) 0.0018(3) 0.0035(3) -0.0010(2)

loop_
_atom_type_symbol
_atom_type_description
_atom_type_scat_dispersion_real
_atom_type_scat_dispersion_imag
_atom_type_scat_source
C C 0.0181 0.0091 'International Tables Vol C Tables 4.2.6.8 and 6.1.1.4'
H H 0.0000 0.0000 'International Tables Vol C Tables 4.2.6.8 and 6.1.1.4'
O O 0.0492 0.0322 'International Tables Vol C Tables 4.2.6.8 and 6.1.1.4'
Cl Cl 0.3639 0.7018 'International Tables Vol C Tables 4.2.6.8 and 6.1.1.4'

loop_
_geom_angle_atom_site_label_1
_geom_angle_atom_site_label_2
_geom_angle_atom_site_label_3
_geom_angle
_geom_angle_site_symmetry_1
_geom_angle_site_symmetry_3
_geom_angle_publ_flag
O1 C1 O2 117.3(2) . . ?
O1 C1 C7A 125.1(3) . . ?
O2 C1 C7A 117.5(3) . . ?
O2 C2 C3 115.7(2) . . ?
O2 C2 C10 104.5(2) . . ?
C3 C2 C10 112.7(2) . . ?
C3A C3 C2 112.9(2) . . ?
O4 C3A C3 105.6(2) . . ?
O4 C3A C4 106.9(2) . . ?
C3 C3A C4 111.5(2) . . ?
O4 C3A C7A 109.3(2) . . ?
C3 C3A C7A 110.4(2) . . ?
C4 C3A C7A 112.9(2) . . ?
O5 C4 C5 108.4(2) . . ?
O5 C4 C3A 111.1(2) . . ?
C5 C4 C3A 111.7(2) . . ?
C4 C5 C6 109.6(2) . . ?
C5 C6 C7 109.7(2) . . ?
C5 C6 C9 112.8(2) . . ?
C7 C6 C9 114.3(2) . . ?
O3 C7 C6 108.7(2) . . ?
O3 C7 C7A 111.1(2) . . ?
C6 C7 C7A 108.2(2) . . ?
C1 C7A C8 106.0(2) . . ?
C1 C7A C7 109.8(3) . . ?
C8 C7A C7 109.6(2) . . ?
C1 C7A C3A 106.0(2) . . ?
C8 C7A C3A 115.1(3) . . ?
C7 C7A C3A 110.2(2) . . ?
C6 C9 Cl1 114.4(2) . . ?
C6 C9 Cl3 109.2(2) . . ?
Cl1 C9 Cl3 107.67(15) . . ?
C6 C9 Cl2 109.84(19) . . ?
Cl1 C9 Cl2 108.05(17) . . ?
Cl3 C9 Cl2 107.35(16) . . ?
C2 C10 Cl6 110.21(19) . . ?
C2 C10 Cl5 107.9(2) . . ?
Cl6 C10 Cl5 109.00(16) . . ?
C2 C10 Cl4 111.4(2) . . ?
Cl6 C10 Cl4 109.54(17) . . ?
Cl5 C10 Cl4 108.82(15) . . ?
C1 O2 C2 121.5(2) . . ?

loop_
_geom_bond_atom_site_label_1
_geom_bond_atom_site_label_2
_geom_bond_distance
_geom_bond_site_symmetry_2
_geom_bond_publ_flag
C1 O1 1.210(4) . ?
C1 O2 1.354(4) . ?
C1 C7A 1.521(4) . ?
C2 O2 1.441(4) . ?
C2 C3 1.535(4) . ?
C2 C10 1.539(4) . ?
C3 C3A 1.522(4) . ?
C3A O4 1.439(4) . ?
C3A C4 1.545(4) . ?
C3A C7A 1.555(4) . ?
C4 O5 1.441(4) . ?
C4 C5 1.530(4) . ?
C5 C6 1.531(4) . ?
C6 C7 1.538(4) . ?
C6 C9 1.543(4) . ?
C7 O3 1.431(4) . ?
C7 C7A 1.553(4) . ?
C7A C8 1.540(4) . ?
C9 Cl1 1.768(3) . ?
C9 Cl3 1.782(3) . ?
C9 Cl2 1.796(3) . ?
C10 Cl6 1.768(3) . ?
C10 Cl5 1.772(3) . ?
C10 Cl4 1.776(3) . ?

loop_
_geom_hbond_atom_site_label_D
_geom_hbond_atom_site_label_H
_geom_hbond_atom_site_label_A
_geom_hbond_distance_DH
_geom_hbond_distance_HA
_geom_hbond_distance_DA
_geom_hbond_angle_DHA
_geom_hbond_site_symmetry_A
_geom_hbond_publ_flag
O3 H03 O5 0.85(3) 1.94(3) 2.782(3) 171(4) 4_564 yes
O4 H04 O3 0.85(3) 1.96(4) 2.693(3) 144(4) . yes
O5 H05 O1 0.85(4) 2.08(5) 2.764(3) 138(5) 3_655 yes

loop_
_geom_torsion_atom_site_label_1
_geom_torsion_atom_site_label_2
_geom_torsion_atom_site_label_3
_geom_torsion_atom_site_label_4
_geom_torsion
_geom_torsion_site_symmetry_1
_geom_torsion_site_symmetry_2
_geom_torsion_site_symmetry_3
_geom_torsion_site_symmetry_4
_geom_torsion_publ_flag
O2 C2 C3 C3A 10.9(4) . . . . ?
C10 C2 C3 C3A 131.1(3) . . . . ?
C2 C3 C3A O4 -80.3(3) . . . . ?
C2 C3 C3A C4 164.0(2) . . . . ?
C2 C3 C3A C7A 37.7(3) . . . . ?
O4 C3A C4 O5 -169.4(2) . . . . ?
C3 C3A C4 O5 -54.5(3) . . . . ?
C7A C3A C4 O5 70.4(3) . . . . ?
O4 C3A C4 C5 69.5(3) . . . . ?
C3 C3A C4 C5 -175.6(2) . . . . ?
C7A C3A C4 C5 -50.8(3) . . . . ?
O5 C4 C5 C6 -67.3(3) . . . . ?
C3A C4 C5 C6 55.4(3) . . . . ?
C4 C5 C6 C7 -63.1(3) . . . . ?
C4 C5 C6 C9 168.2(2) . . . . ?
C5 C6 C7 O3 -56.4(3) . . . . ?
C9 C6 C7 O3 71.5(3) . . . . ?
C5 C6 C7 C7A 64.4(3) . . . . ?
C9 C6 C7 C7A -167.7(2) . . . . ?
O1 C1 C7A C8 97.9(4) . . . . ?
O2 C1 C7A C8 -80.5(3) . . . . ?
O1 C1 C7A C7 -20.4(4) . . . . ?
O2 C1 C7A C7 161.2(3) . . . . ?
O1 C1 C7A C3A -139.4(3) . . . . ?
O2 C1 C7A C3A 42.2(4) . . . . ?
O3 C7 C7A C1 -55.0(3) . . . . ?
C6 C7 C7A C1 -174.3(2) . . . . ?
O3 C7 C7A C8 -171.1(2) . . . . ?
C6 C7 C7A C8 69.6(3) . . . . ?
O3 C7 C7A C3A 61.3(3) . . . . ?
C6 C7 C7A C3A -58.0(3) . . . . ?
O4 C3A C7A C1 51.9(3) . . . . ?
C3 C3A C7A C1 -63.7(3) . . . . ?
C4 C3A C7A C1 170.8(3) . . . . ?
O4 C3A C7A C8 168.7(2) . . . . ?
C3 C3A C7A C8 53.0(3) . . . . ?
C4 C3A C7A C8 -72.5(3) . . . . ?
O4 C3A C7A C7 -66.8(3) . . . . ?
C3 C3A C7A C7 177.5(2) . . . . ?
C4 C3A C7A C7 52.0(3) . . . . ?
C5 C6 C9 Cl1 60.0(3) . . . . ?
C7 C6 C9 Cl1 -66.3(3) . . . . ?
C5 C6 C9 Cl3 -60.8(3) . . . . ?
C7 C6 C9 Cl3 172.9(2) . . . . ?
C5 C6 C9 Cl2 -178.3(2) . . . . ?
C7 C6 C9 Cl2 55.4(3) . . . . ?
O2 C2 C10 Cl6 -56.8(3) . . . . ?
C3 C2 C10 Cl6 176.7(2) . . . . ?
O2 C2 C10 Cl5 -175.69(19) . . . . ?
C3 C2 C10 Cl5 57.8(3) . . . . ?
O2 C2 C10 Cl4 65.0(2) . . . . ?
C3 C2 C10 Cl4 -61.5(3) . . . . ?
O1 C1 O2 C2 -171.3(3) . . . . ?
C7A C1 O2 C2 7.2(4) . . . . ?
C3 C2 O2 C1 -36.4(4) . . . . ?
C10 C2 O2 C1 -161.0(3) . . . . ?
